data_7239187
loop_
_publ_author_name
'Tang, Yun-Yu'
'Ding, Cai-Xia'
'Ng, Seik-Weng'
'Xie, Yong-Shu'

_publ_section_title
;
 Syntheses, structures and photoluminescence of Zn(ii), Ag(i), Cu(i) and
 Co(ii) coordination polymers of a tetrapyridyl ligand
;
_journal_issue 39
_journal_name_full 'RSC Advances'
_journal_page_first 18134
_journal_paper_doi 10.1039/c3ra43405b
_journal_volume 3
_journal_year 2013
_chemical_formula_sum 'C30 H32 Cl2 Cu2 N6 O2 S2'
_chemical_formula_weight 770.72
_space_group_IT_number 12
_space_group_name_Hall '-C 2y'
_space_group_name_H-M_alt 'C 1 2/m 1'
_symmetry_cell_setting monoclinic
_symmetry_space_group_name_H-M 'C 1 2/m 1'
_atom_sites_solution_hydrogens geom
_atom_sites_solution_primary direct
_atom_sites_solution_secondary difmap
_audit_creation_method SHELXL-97
_cell_angle_alpha 90.00
_cell_angle_beta 117.9710(10)
_cell_angle_gamma 90.00
_cell_formula_units_Z 2
_cell_length_a 10.7383(12)
_cell_length_b 15.1497(16)
_cell_length_c 10.7339(11)
_cell_measurement_reflns_used 1500
_cell_measurement_temperature 298(2)
_cell_measurement_theta_max 26.349
_cell_measurement_theta_min 2.534
_cell_volume 1542.2(3)
_computing_cell_refinement 'Bruker SMART'
_computing_data_collection 'Bruker SMART'
_computing_data_reduction 'Bruker SAINT'
_computing_molecular_graphics 'Bruker SHELXTL'
_computing_publication_material 'Bruker SHELXTL'
_computing_structure_refinement 'SHELXL-97 (Sheldrick, 1997)'
_computing_structure_solution 'SHELXS-97 (Sheldrick, 1990)'
_diffrn_ambient_temperature 298(2)
_diffrn_measured_fraction_theta_full 0.996
_diffrn_measured_fraction_theta_max 0.996
_diffrn_measurement_device_type 'CCD area detector'
_diffrn_measurement_method 'phi and omega scans'
_diffrn_radiation_monochromator graphite
_diffrn_radiation_source 'fine-focus sealed tube'
_diffrn_radiation_type MoK\a
_diffrn_radiation_wavelength 0.71073
_diffrn_reflns_av_R_equivalents 0.0327
_diffrn_reflns_av_sigmaI/netI 0.0394
_diffrn_reflns_limit_h_max 12
_diffrn_reflns_limit_h_min -8
_diffrn_reflns_limit_k_max 18
_diffrn_reflns_limit_k_min -17
_diffrn_reflns_limit_l_max 12
_diffrn_reflns_limit_l_min -12
_diffrn_reflns_number 3863
_diffrn_reflns_theta_full 25.02
_diffrn_reflns_theta_max 25.02
_diffrn_reflns_theta_min 2.53
_exptl_absorpt_coefficient_mu 1.728
_exptl_absorpt_correction_T_max 0.8194
_exptl_absorpt_correction_T_min 0.7023
_exptl_absorpt_correction_type multi-scan
_exptl_absorpt_process_details sadabs
_exptl_crystal_density_diffrn 1.660
_exptl_crystal_density_method 'not measured'
_exptl_crystal_F_000 788
_exptl_crystal_size_max 0.22
_exptl_crystal_size_mid 0.15
_exptl_crystal_size_min 0.12
_refine_diff_density_max 0.677
_refine_diff_density_min -1.533
_refine_diff_density_rms 0.146
_refine_ls_extinction_method none
_refine_ls_goodness_of_fit_ref 1.081
_refine_ls_hydrogen_treatment constr
_refine_ls_matrix_type full
_refine_ls_number_parameters 107
_refine_ls_number_reflns 1415
_refine_ls_number_restraints 0
_refine_ls_restrained_S_all 1.081
_refine_ls_R_factor_all 0.0870
_refine_ls_R_factor_gt 0.0634
_refine_ls_shift/su_max 0.000
_refine_ls_shift/su_mean 0.000
_refine_ls_structure_factor_coef Fsqd
_refine_ls_weighting_details 'calc w=1/[\s^2^(Fo^2^)+(0.1141P)^2^+12.2392P] where P=(Fo^2^+2Fc^2^)/3'
_refine_ls_weighting_scheme calc
_refine_ls_wR_factor_gt 0.1834
_refine_ls_wR_factor_ref 0.2086
_reflns_number_gt 1046
_reflns_number_total 1415
_reflns_threshold_expression >2sigma(I)
_cod_data_source_file c3ra43405b.txt
_cod_data_source_block 110503e
_cod_depositor_comments
;
The following automatic conversions were performed:

data item '_symmetry_cell_setting' value 'Monoclinic' was changed to
'monoclinic' in accordance with the
/home/saulius/struct/COD-crude-data/automatic-downloads/DataCite-retrospective/RSC/depositions/lib/dictionaries/cif_core.dic
dictionary named 'cif_core.dic' version 2.4.2 last updated on
2011-04-26.

Automatic conversion script
Id: cif_fix_values 6909 2019-04-08 15:41:33Z antanas 
;
_cod_original_sg_symbol_H-M C2/m
_cod_database_code 7239187

loop_
_symmetry_equiv_pos_as_xyz
'x, y, z'
'-x, y, -z'
'x+1/2, y+1/2, z'
'-x+1/2, y+1/2, -z'
'-x, -y, -z'
'x, -y, z'
'-x+1/2, -y+1/2, -z'
'x+1/2, -y+1/2, z'

loop_
_atom_site_label
_atom_site_type_symbol
_atom_site_fract_x
_atom_site_fract_y
_atom_site_fract_z
_atom_site_U_iso_or_equiv
_atom_site_adp_type
_atom_site_occupancy
_atom_site_symmetry_multiplicity
_atom_site_calc_flag
_atom_site_refinement_flags
Cu1 Cu 0.5000 0.60115(8) 0.5000 0.0426(5) Uani 1 2 d S
Cl1 Cl 0.6972(2) 0.5000 0.6057(2) 0.0383(6) Uani 1 2 d S
N1 N 0.5094(6) 0.6757(3) 0.6629(5) 0.0329(12) Uani 1 1 d .
N2 N 0.5000 0.8133(5) 1.0000 0.0320(17) Uani 1 2 d S
S1 S 0.6778(4) 0.5000 0.2496(4) 0.0763(11) Uani 1 2 d S
O1 O 0.6581(13) 0.5000 0.1007(12) 0.100(4) Uani 1 2 d S
C1 C 0.4376(7) 0.7508(4) 0.6426(6) 0.0358(15) Uani 1 1 d .
H1 H 0.3888 0.7722 0.5509 0.043 Uiso 1 1 calc R
C2 C 0.4307(7) 0.7989(4) 0.7483(6) 0.0353(15) Uani 1 1 d .
H2 H 0.3794 0.8511 0.7283 0.042 Uiso 1 1 calc R
C3 C 0.5029(7) 0.7669(4) 0.8865(6) 0.0279(13) Uani 1 1 d .
C4 C 0.5771(7) 0.6894(4) 0.9087(6) 0.0328(14) Uani 1 1 d .
H4 H 0.6257 0.6660 0.9991 0.039 Uiso 1 1 calc R
C5 C 0.5792(7) 0.6466(4) 0.7969(6) 0.0357(15) Uani 1 1 d .
H5 H 0.6316 0.5950 0.8146 0.043 Uiso 1 1 calc R
C6 C 0.5000 0.9080(5) 1.0000 0.0263(18) Uani 1 2 d S
C7 C 0.5861(6) 0.9541(4) 0.9585(6) 0.0303(13) Uani 1 1 d .
H7 H 0.6440 0.9236 0.9306 0.036 Uiso 1 1 calc R
C8 C 0.7975(12) 0.5851(7) 0.3396(12) 0.085(3) Uani 1 1 d .
H8A H 0.8833 0.5757 0.3342 0.127 Uiso 1 1 calc R
H8B H 0.8175 0.5854 0.4366 0.127 Uiso 1 1 calc R
H8C H 0.7572 0.6408 0.2971 0.127 Uiso 1 1 calc R

loop_
_atom_site_aniso_label
_atom_site_aniso_U_11
_atom_site_aniso_U_22
_atom_site_aniso_U_33
_atom_site_aniso_U_23
_atom_site_aniso_U_13
_atom_site_aniso_U_12
Cu1 0.0722(9) 0.0322(7) 0.0284(6) 0.000 0.0277(6) 0.000
Cl1 0.0431(13) 0.0270(11) 0.0419(13) 0.000 0.0174(10) 0.000
N1 0.049(3) 0.028(3) 0.026(3) 0.003(2) 0.021(2) 0.003(2)
N2 0.061(5) 0.018(3) 0.027(4) 0.000 0.029(4) 0.000
S1 0.092(3) 0.065(2) 0.084(3) 0.000 0.052(2) 0.000
O1 0.122(9) 0.111(9) 0.080(7) 0.000 0.059(7) 0.000
C1 0.057(4) 0.028(3) 0.022(3) 0.004(2) 0.019(3) 0.004(3)
C2 0.051(4) 0.023(3) 0.030(3) 0.002(2) 0.018(3) 0.005(3)
C3 0.046(4) 0.019(3) 0.024(3) -0.003(2) 0.022(3) -0.001(3)
C4 0.049(4) 0.031(3) 0.021(3) 0.005(2) 0.018(3) 0.007(3)
C5 0.050(4) 0.029(3) 0.030(3) 0.001(3) 0.019(3) 0.009(3)
C6 0.043(5) 0.014(4) 0.024(4) 0.000 0.018(4) 0.000
C7 0.043(3) 0.026(3) 0.028(3) -0.001(2) 0.022(3) 0.000(3)
C8 0.096(8) 0.084(7) 0.077(7) -0.013(6) 0.042(6) 0.002(6)

loop_
_atom_type_symbol
_atom_type_description
_atom_type_scat_dispersion_real
_atom_type_scat_dispersion_imag
_atom_type_scat_source
C C 0.0033 0.0016 'International Tables Vol C Tables 4.2.6.8 and 6.1.1.4'
H H 0.0000 0.0000 'International Tables Vol C Tables 4.2.6.8 and 6.1.1.4'
N N 0.0061 0.0033 'International Tables Vol C Tables 4.2.6.8 and 6.1.1.4'
O O 0.0106 0.0060 'International Tables Vol C Tables 4.2.6.8 and 6.1.1.4'
S S 0.1246 0.1234 'International Tables Vol C Tables 4.2.6.8 and 6.1.1.4'
Cl Cl 0.1484 0.1585 'International Tables Vol C Tables 4.2.6.8 and 6.1.1.4'
Cu Cu 0.3201 1.2651 'International Tables Vol C Tables 4.2.6.8 and 6.1.1.4'

loop_
_geom_angle_atom_site_label_1
_geom_angle_atom_site_label_2
_geom_angle_atom_site_label_3
_geom_angle
_geom_angle_site_symmetry_1
_geom_angle_site_symmetry_3
N1 Cu1 N1 112.9(3) . 2_656
N1 Cu1 Cl1 115.59(16) . 5_666
N1 Cu1 Cl1 105.51(15) 2_656 5_666
N1 Cu1 Cl1 105.51(15) . .
N1 Cu1 Cl1 115.59(16) 2_656 .
Cl1 Cu1 Cl1 101.49(8) 5_666 .
Cu1 Cl1 Cu1 78.51(8) 5_666 .
C1 N1 C5 116.3(5) . .
C1 N1 Cu1 122.6(4) . .
C5 N1 Cu1 120.8(4) . .
C3 N2 C3 120.7(7) . 2_657
C3 N2 C6 119.7(3) . .
C3 N2 C6 119.7(3) 2_657 .
O1 S1 C8 106.5(5) . .
O1 S1 C8 106.5(5) . 6_565
C8 S1 C8 94.5(8) . 6_565
N1 C1 C2 124.5(6) . .
N1 C1 H1 117.8 . .
C2 C1 H1 117.8 . .
C1 C2 C3 118.2(6) . .
C1 C2 H2 120.9 . .
C3 C2 H2 120.9 . .
C4 C3 C2 117.8(5) . .
C4 C3 N2 121.2(5) . .
C2 C3 N2 121.0(5) . .
C5 C4 C3 119.8(6) . .
C5 C4 H4 120.1 . .
C3 C4 H4 120.1 . .
N1 C5 C4 123.4(6) . .
N1 C5 H5 118.3 . .
C4 C5 H5 118.3 . .
C7 C6 C7 119.5(8) . 2_657
C7 C6 N2 120.2(4) . .
C7 C6 N2 120.2(4) 2_657 .
C7 C7 C6 120.2(4) 6_575 .
C7 C7 H7 119.9 6_575 .
C6 C7 H7 119.9 . .
S1 C8 H8A 109.5 . .
S1 C8 H8B 109.5 . .
H8A C8 H8B 109.5 . .
S1 C8 H8C 109.5 . .
H8A C8 H8C 109.5 . .
H8B C8 H8C 109.5 . .

loop_
_geom_bond_atom_site_label_1
_geom_bond_atom_site_label_2
_geom_bond_distance
_geom_bond_site_symmetry_2
Cu1 N1 2.045(5) .
Cu1 N1 2.045(5) 2_656
Cu1 Cl1 2.4219(19) 5_666
Cu1 Cl1 2.4219(19) .
Cl1 Cu1 2.4219(19) 5_666
N1 C1 1.333(8) .
N1 C5 1.346(8) .
N2 C3 1.419(6) .
N2 C3 1.419(6) 2_657
N2 C6 1.434(10) .
S1 O1 1.511(11) .
S1 C8 1.756(11) .
S1 C8 1.756(11) 6_565
C1 C2 1.379(9) .
C1 H1 0.9300 .
C2 C3 1.398(8) .
C2 H2 0.9300 .
C3 C4 1.377(9) .
C4 C5 1.373(8) .
C4 H4 0.9300 .
C5 H5 0.9300 .
C6 C7 1.389(7) .
C6 C7 1.389(7) 2_657
C7 C7 1.389(12) 6_575
C7 H7 0.9300 .
C8 H8A 0.9600 .
C8 H8B 0.9600 .
C8 H8C 0.9600 .

loop_
_geom_torsion_atom_site_label_1
_geom_torsion_atom_site_label_2
_geom_torsion_atom_site_label_3
_geom_torsion_atom_site_label_4
_geom_torsion
_geom_torsion_site_symmetry_1
_geom_torsion_site_symmetry_4
N1 Cu1 Cl1 Cu1 120.92(16) . 5_666
N1 Cu1 Cl1 Cu1 -113.57(17) 2_656 5_666
Cl1 Cu1 Cl1 Cu1 0.0 5_666 5_666
N1 Cu1 N1 C1 37.7(5) 2_656 .
Cl1 Cu1 N1 C1 -83.9(5) 5_666 .
Cl1 Cu1 N1 C1 164.9(5) . .
N1 Cu1 N1 C5 -148.5(6) 2_656 .
Cl1 Cu1 N1 C5 89.9(5) 5_666 .
Cl1 Cu1 N1 C5 -21.3(5) . .
C5 N1 C1 C2 -0.2(10) . .
Cu1 N1 C1 C2 173.8(5) . .
N1 C1 C2 C3 -0.4(10) . .
C1 C2 C3 C4 0.2(9) . .
C1 C2 C3 N2 180.0(6) . .
C3 N2 C3 C4 -36.5(5) 2_657 .
C6 N2 C3 C4 143.5(5) . .
C3 N2 C3 C2 143.7(7) 2_657 .
C6 N2 C3 C2 -36.3(7) . .
C2 C3 C4 C5 0.5(10) . .
N2 C3 C4 C5 -179.2(6) . .
C1 N1 C5 C4 1.0(10) . .
Cu1 N1 C5 C4 -173.1(5) . .
C3 C4 C5 N1 -1.2(11) . .
C3 N2 C6 C7 -41.6(4) . .
C3 N2 C6 C7 138.4(4) 2_657 .
C3 N2 C6 C7 138.4(4) . 2_657
C3 N2 C6 C7 -41.6(4) 2_657 2_657
C7 C6 C7 C7 0.000(3) 2_657 6_575
N2 C6 C7 C7 180.000(3) . 6_575
